data_7153696
loop_
_publ_author_name
'Jia, Wen-Qiang'
'Chen, Xiang-Yu'
'Sun, Li-Hui'
'Ye, Song'

_publ_section_title
;
 Organocatalytic [4 + 2] cyclocondensation of \a,\b-unsaturated acyl
 chlorides with imines: highly enantioselective synthesis of
 dihydropyridinone and piperidine derivatives.
;
_journal_issue 14
_journal_name_full 'Organic &amp; biomolecular chemistry'
_journal_page_first 2167
_journal_page_last 2171
_journal_paper_doi 10.1039/c4ob00114a
_journal_volume 12
_journal_year 2014
_chemical_absolute_configuration ad
_chemical_formula_moiety 'C22 H23 N O6 S'
_chemical_formula_sum 'C22 H23 N O6 S'
_chemical_formula_weight 429.47
_chemical_name_systematic
; 
 ? 
;
_space_group_IT_number 19
_symmetry_cell_setting orthorhombic
_symmetry_space_group_name_Hall 'P 2ac 2ab'
_symmetry_space_group_name_H-M 'P 21 21 21'
_atom_sites_solution_hydrogens geom
_atom_sites_solution_primary direct
_atom_sites_solution_secondary difmap
_audit_creation_method SHELXL-97
_cell_angle_alpha 90.00
_cell_angle_beta 90.00
_cell_angle_gamma 90.00
_cell_formula_units_Z 4
_cell_length_a 5.8326(12)
_cell_length_b 8.9210(18)
_cell_length_c 40.497(8)
_cell_measurement_reflns_used 3917
_cell_measurement_temperature 173(2)
_cell_measurement_theta_max 27.4770
_cell_measurement_theta_min 2.7368
_cell_volume 2107.2(7)
_computing_cell_refinement 'CrystalClear (Rigaku Inc., 2008)'
_computing_data_collection 'CrystalClear (Rigaku Inc., 2008)'
_computing_data_reduction 'CrystalClear (Rigaku Inc., 2008)'
_computing_molecular_graphics
;
 Mercury: visualization and analysis of crystal structures, C. F. Macrae,
 P. R. Edgington, P. McCabe, E. Pidcock, G. P. Shields, R. Taylor,
 M. Towler and J. van de Streek, J. Appl. Cryst., 39, 453-457, 2006.
;
_computing_publication_material 'SHELX-97 (Sheldrick, 2008)'
_computing_structure_refinement 'SHELX-97 (Sheldrick, 2008)'
_computing_structure_solution 'SHELX-97 (Sheldrick, 2008)'
_diffrn_ambient_temperature 173(2)
_diffrn_detector_area_resol_mean 28.5714
_diffrn_measured_fraction_theta_full 0.992
_diffrn_measured_fraction_theta_max 0.992
_diffrn_measurement_device_type 'Saturn724+ CCD'
_diffrn_measurement_method '\w scans at fixed \c = 45\%'
_diffrn_radiation_monochromator graphite
_diffrn_radiation_source 'fine-focus sealed tube'
_diffrn_radiation_type MoK\a
_diffrn_radiation_wavelength 0.71073
_diffrn_reflns_av_R_equivalents 0.0497
_diffrn_reflns_av_sigmaI/netI 0.0755
_diffrn_reflns_limit_h_max 7
_diffrn_reflns_limit_h_min -7
_diffrn_reflns_limit_k_max 11
_diffrn_reflns_limit_k_min -6
_diffrn_reflns_limit_l_max 32
_diffrn_reflns_limit_l_min -52
_diffrn_reflns_number 8536
_diffrn_reflns_theta_full 27.49
_diffrn_reflns_theta_max 27.49
_diffrn_reflns_theta_min 3.04
_exptl_absorpt_coefficient_mu 0.192
_exptl_absorpt_correction_T_max 1.0000
_exptl_absorpt_correction_T_min 0.6309
_exptl_absorpt_correction_type multi-scan
_exptl_absorpt_process_details 'CrystalClear (Rigaku Inc., 2008)'
_exptl_crystal_colour Colorless
_exptl_crystal_density_diffrn 1.354
_exptl_crystal_density_method 'not measured'
_exptl_crystal_description rod
_exptl_crystal_F_000 904
_exptl_crystal_size_max 0.30
_exptl_crystal_size_mid 0.13
_exptl_crystal_size_min 0.08
_refine_diff_density_max 0.286
_refine_diff_density_min -0.291
_refine_diff_density_rms 0.056
_refine_ls_abs_structure_details 'Flack H D (1983), Acta Cryst. A39, 876-881'
_refine_ls_abs_structure_Flack 0.03(13)
_refine_ls_extinction_method none
_refine_ls_goodness_of_fit_ref 1.094
_refine_ls_hydrogen_treatment constr
_refine_ls_matrix_type full
_refine_ls_number_parameters 274
_refine_ls_number_reflns 4753
_refine_ls_number_restraints 0
_refine_ls_restrained_S_all 1.094
_refine_ls_R_factor_all 0.0905
_refine_ls_R_factor_gt 0.0708
_refine_ls_shift/su_max 0.002
_refine_ls_shift/su_mean 0.000
_refine_ls_structure_factor_coef Fsqd
_refine_ls_weighting_details 'calc w=1/[\s^2^(Fo^2^)+(0.0292P)^2^+1.6741P] where P=(Fo^2^+2Fc^2^)/3'
_refine_ls_weighting_scheme calc
_refine_ls_wR_factor_gt 0.1263
_refine_ls_wR_factor_ref 0.1377
_reflns_number_gt 3911
_reflns_number_total 4753
_reflns_threshold_expression >2sigma(I)
_cod_data_source_file c4ob00114a2.cif
_cod_data_source_block a
_cod_original_sg_symbol_H-M P2(1)2(1)2(1)
_cod_database_code 7153696

loop_
_symmetry_equiv_pos_as_xyz
'x, y, z'
'-x+1/2, -y, z+1/2'
'-x, y+1/2, -z+1/2'
'x+1/2, -y+1/2, -z'

loop_
_atom_site_label
_atom_site_type_symbol
_atom_site_fract_x
_atom_site_fract_y
_atom_site_fract_z
_atom_site_U_iso_or_equiv
_atom_site_adp_type
_atom_site_occupancy
_atom_site_symmetry_multiplicity
_atom_site_calc_flag
_atom_site_refinement_flags
S1 S 0.42609(15) 0.49327(12) 0.92331(2) 0.0330(2) Uani 1 1 d .
O1 O -0.4505(5) 0.4094(3) 0.70682(6) 0.0447(7) Uani 1 1 d .
O2 O 0.5299(4) 0.3128(3) 0.86472(6) 0.0345(6) Uani 1 1 d .
O3 O 0.4489(4) 0.7753(3) 0.86584(8) 0.0424(7) Uani 1 1 d .
O4 O 0.0887(5) 0.8647(3) 0.86531(9) 0.0507(8) Uani 1 1 d .
O5 O 0.3147(5) 0.6106(3) 0.94100(7) 0.0411(7) Uani 1 1 d .
O6 O 0.6682(4) 0.4950(3) 0.91972(6) 0.0413(6) Uani 1 1 d .
N1 N 0.2984(4) 0.4958(4) 0.88577(7) 0.0302(6) Uani 1 1 d .
C1 C -0.6369(6) 0.5055(5) 0.69781(10) 0.0479(10) Uani 1 1 d .
H1A H -0.7003 0.4731 0.6766 0.072 Uiso 1 1 calc R
H1B H -0.5815 0.6089 0.6959 0.072 Uiso 1 1 calc R
H1C H -0.7564 0.5004 0.7148 0.072 Uiso 1 1 calc R
C2 C -0.3358(6) 0.4376(4) 0.73545(9) 0.0338(9) Uani 1 1 d .
C3 C -0.1529(6) 0.3430(5) 0.74223(10) 0.0387(9) Uani 1 1 d .
H3 H -0.1137 0.2665 0.7269 0.046 Uiso 1 1 calc R
C4 C -0.0281(6) 0.3584(4) 0.77069(10) 0.0370(9) Uani 1 1 d .
H4 H 0.0956 0.2917 0.7748 0.044 Uiso 1 1 calc R
C5 C -0.0791(6) 0.4705(4) 0.79384(8) 0.0286(7) Uani 1 1 d .
C6 C -0.2636(6) 0.5646(4) 0.78658(10) 0.0331(8) Uani 1 1 d .
H6 H -0.3042 0.6407 0.8019 0.040 Uiso 1 1 calc R
C7 C -0.3896(6) 0.5504(4) 0.75772(9) 0.0353(9) Uani 1 1 d .
H7 H -0.5121 0.6175 0.7532 0.042 Uiso 1 1 calc R
C8 C 0.3797(5) 0.4055(4) 0.86019(9) 0.0290(8) Uani 1 1 d .
C9 C 0.2633(6) 0.4222(4) 0.82834(9) 0.0300(8) Uani 1 1 d .
H9 H 0.3394 0.3865 0.8091 0.036 Uiso 1 1 calc R
C10 C 0.0555(6) 0.4849(4) 0.82463(8) 0.0275(7) Uani 1 1 d .
C11 C -0.0498(6) 0.5586(4) 0.85412(8) 0.0297(7) Uani 1 1 d .
H11B H -0.1533 0.4864 0.8652 0.036 Uiso 1 1 calc R
H11A H -0.1436 0.6447 0.8467 0.036 Uiso 1 1 calc R
C12 C 0.1285(6) 0.6139(4) 0.87905(9) 0.0294(8) Uani 1 1 d .
H12 H 0.0457 0.6339 0.9002 0.035 Uiso 1 1 calc R
C13 C 0.2478(6) 0.7579(4) 0.86922(9) 0.0308(8) Uani 1 1 d .
C14 C 0.1615(6) 1.0193(4) 0.86093(11) 0.0419(10) Uani 1 1 d .
H14A H 0.1613 1.0467 0.8372 0.050 Uiso 1 1 calc R
H14B H 0.3178 1.0343 0.8699 0.050 Uiso 1 1 calc R
C15 C -0.0072(7) 1.1115(5) 0.87942(11) 0.0440(10) Uani 1 1 d .
H15A H -0.1615 1.0927 0.8708 0.066 Uiso 1 1 calc R
H15B H 0.0305 1.2179 0.8768 0.066 Uiso 1 1 calc R
H15C H -0.0019 1.0848 0.9029 0.066 Uiso 1 1 calc R
C16 C 0.3427(6) 0.3208(5) 0.94056(9) 0.0328(8) Uani 1 1 d .
C17 C 0.1369(6) 0.3131(5) 0.95780(9) 0.0345(9) Uani 1 1 d .
H17 H 0.0397 0.3983 0.9594 0.041 Uiso 1 1 calc R
C18 C 0.0765(7) 0.1784(5) 0.97257(9) 0.0404(9) Uani 1 1 d .
H18 H -0.0631 0.1719 0.9846 0.048 Uiso 1 1 calc R
C19 C 0.2161(8) 0.0532(5) 0.97016(10) 0.0433(10) Uani 1 1 d .
C20 C 0.4194(8) 0.0651(5) 0.95288(10) 0.0488(11) Uani 1 1 d .
H20 H 0.5164 -0.0201 0.9511 0.059 Uiso 1 1 calc R
C21 C 0.4850(6) 0.1983(5) 0.93811(10) 0.0392(9) Uani 1 1 d .
H21 H 0.6260 0.2050 0.9265 0.047 Uiso 1 1 calc R
C22 C 0.1444(10) -0.0912(5) 0.98633(13) 0.0690(16) Uani 1 1 d .
H22A H 0.1835 -0.1756 0.9719 0.104 Uiso 1 1 calc R
H22B H -0.0214 -0.0899 0.9902 0.104 Uiso 1 1 calc R
H22C H 0.2246 -0.1022 1.0075 0.104 Uiso 1 1 calc R

loop_
_atom_site_aniso_label
_atom_site_aniso_U_11
_atom_site_aniso_U_22
_atom_site_aniso_U_33
_atom_site_aniso_U_23
_atom_site_aniso_U_13
_atom_site_aniso_U_12
S1 0.0327(4) 0.0370(5) 0.0294(4) -0.0020(4) -0.0027(4) -0.0017(4)
O1 0.0473(15) 0.0525(18) 0.0343(14) -0.0007(13) -0.0099(14) -0.0009(15)
O2 0.0309(13) 0.0327(14) 0.0398(15) 0.0027(12) -0.0015(12) 0.0054(12)
O3 0.0263(12) 0.0361(15) 0.0649(19) 0.0072(14) 0.0015(14) -0.0013(12)
O4 0.0329(14) 0.0236(13) 0.096(2) -0.0029(15) 0.0053(16) 0.0004(12)
O5 0.0494(16) 0.0406(17) 0.0332(15) -0.0081(13) -0.0050(13) 0.0039(13)
O6 0.0313(12) 0.0522(18) 0.0404(14) 0.0037(16) -0.0010(11) -0.0078(14)
N1 0.0295(14) 0.0296(16) 0.0316(15) -0.0015(15) -0.0001(12) 0.0038(14)
C1 0.044(2) 0.058(3) 0.042(2) 0.008(2) -0.0124(18) -0.006(2)
C2 0.0363(19) 0.035(2) 0.0296(19) 0.0067(17) -0.0014(16) -0.0085(17)
C3 0.040(2) 0.037(2) 0.039(2) -0.0089(18) -0.0013(18) 0.0034(18)
C4 0.0330(19) 0.037(2) 0.041(2) -0.0037(18) -0.0036(17) 0.0023(17)
C5 0.0263(16) 0.0279(19) 0.0316(17) -0.0004(15) -0.0009(14) -0.0036(15)
C6 0.0305(18) 0.030(2) 0.039(2) -0.0044(17) -0.0001(16) 0.0006(16)
C7 0.0309(18) 0.033(2) 0.042(2) 0.0050(17) -0.0056(16) 0.0006(16)
C8 0.0222(16) 0.0290(19) 0.0358(19) 0.0032(16) 0.0033(14) -0.0044(14)
C9 0.0272(17) 0.032(2) 0.0306(19) -0.0052(17) 0.0053(15) -0.0013(16)
C10 0.0291(15) 0.0250(17) 0.0284(16) 0.0027(15) 0.0022(14) -0.0031(16)
C11 0.0275(16) 0.0270(17) 0.0347(19) -0.0011(15) -0.0012(15) 0.0001(16)
C12 0.0302(17) 0.0248(18) 0.0332(19) -0.0081(16) 0.0004(15) 0.0039(14)
C13 0.0297(17) 0.031(2) 0.032(2) -0.0070(16) -0.0067(16) 0.0050(15)
C14 0.0382(19) 0.024(2) 0.064(3) 0.002(2) 0.0146(19) -0.0025(17)
C15 0.047(2) 0.032(2) 0.053(3) -0.005(2) 0.001(2) 0.0045(17)
C16 0.0324(17) 0.040(2) 0.0254(18) 0.0015(17) -0.0036(16) 0.0012(17)
C17 0.0334(18) 0.041(2) 0.0286(19) -0.0032(17) -0.0012(16) 0.0048(18)
C18 0.041(2) 0.050(2) 0.0302(19) -0.0014(18) 0.0072(18) 0.000(2)
C19 0.062(3) 0.037(2) 0.031(2) -0.0005(19) 0.0078(19) 0.002(2)
C20 0.063(3) 0.042(2) 0.041(2) 0.006(2) 0.004(2) 0.014(2)
C21 0.037(2) 0.044(2) 0.036(2) 0.0041(19) 0.0054(17) 0.0073(18)
C22 0.101(4) 0.047(3) 0.059(3) 0.004(3) 0.026(3) -0.003(3)

loop_
_atom_type_symbol
_atom_type_description
_atom_type_scat_dispersion_real
_atom_type_scat_dispersion_imag
_atom_type_scat_source
C C 0.0033 0.0016 'International Tables Vol C Tables 4.2.6.8 and 6.1.1.4'
H H 0.0000 0.0000 'International Tables Vol C Tables 4.2.6.8 and 6.1.1.4'
O O 0.0106 0.0060 'International Tables Vol C Tables 4.2.6.8 and 6.1.1.4'
S S 0.1246 0.1234 'International Tables Vol C Tables 4.2.6.8 and 6.1.1.4'
N N 0.0061 0.0033 'International Tables Vol C Tables 4.2.6.8 and 6.1.1.4'

loop_
_geom_angle_atom_site_label_1
_geom_angle_atom_site_label_2
_geom_angle_atom_site_label_3
_geom_angle
O6 S1 O5 119.81(19)
O6 S1 N1 110.21(15)
O5 S1 N1 103.94(16)
O6 S1 C16 108.97(18)
O5 S1 C16 108.49(18)
N1 S1 C16 104.29(17)
C2 O1 C1 118.6(3)
C13 O4 C14 119.1(3)
C8 N1 C12 120.3(3)
C8 N1 S1 120.6(2)
C12 N1 S1 118.2(2)
O1 C1 H1A 109.5
O1 C1 H1B 109.5
H1A C1 H1B 109.5
O1 C1 H1C 109.5
H1A C1 H1C 109.5
H1B C1 H1C 109.5
O1 C2 C7 125.2(4)
O1 C2 C3 115.7(3)
C7 C2 C3 119.1(3)
C4 C3 C2 120.9(4)
C4 C3 H3 119.6
C2 C3 H3 119.6
C3 C4 C5 121.4(4)
C3 C4 H4 119.3
C5 C4 H4 119.3
C6 C5 C4 116.8(3)
C6 C5 C10 122.3(3)
C4 C5 C10 120.8(3)
C7 C6 C5 122.1(4)
C7 C6 H6 119.0
C5 C6 H6 119.0
C6 C7 C2 119.6(3)
C6 C7 H7 120.2
C2 C7 H7 120.2
O2 C8 N1 121.6(3)
O2 C8 C9 122.3(3)
N1 C8 C9 115.9(3)
C10 C9 C8 124.0(3)
C10 C9 H9 118.0
C8 C9 H9 118.0
C9 C10 C5 122.5(3)
C9 C10 C11 117.7(3)
C5 C10 C11 119.6(3)
C10 C11 C12 112.9(3)
C10 C11 H11B 109.0
C12 C11 H11B 109.0
C10 C11 H11A 109.0
C12 C11 H11A 109.0
H11B C11 H11A 107.8
N1 C12 C13 110.3(3)
N1 C12 C11 110.4(3)
C13 C12 C11 114.3(3)
N1 C12 H12 107.2
C13 C12 H12 107.2
C11 C12 H12 107.2
O3 C13 O4 125.2(4)
O3 C13 C12 126.4(3)
O4 C13 C12 108.4(3)
O4 C14 C15 105.7(3)
O4 C14 H14A 110.6
C15 C14 H14A 110.6
O4 C14 H14B 110.6
C15 C14 H14B 110.6
H14A C14 H14B 108.7
C14 C15 H15A 109.5
C14 C15 H15B 109.5
H15A C15 H15B 109.5
C14 C15 H15C 109.5
H15A C15 H15C 109.5
H15B C15 H15C 109.5
C21 C16 C17 121.2(4)
C21 C16 S1 120.0(3)
C17 C16 S1 118.8(3)
C18 C17 C16 118.6(4)
C18 C17 H17 120.7
C16 C17 H17 120.7
C19 C18 C17 121.2(4)
C19 C18 H18 119.4
C17 C18 H18 119.4
C20 C19 C18 118.6(4)
C20 C19 C22 121.6(4)
C18 C19 C22 119.8(4)
C19 C20 C21 121.5(4)
C19 C20 H20 119.3
C21 C20 H20 119.3
C16 C21 C20 118.9(4)
C16 C21 H21 120.5
C20 C21 H21 120.5
C19 C22 H22A 109.5
C19 C22 H22B 109.5
H22A C22 H22B 109.5
C19 C22 H22C 109.5
H22A C22 H22C 109.5
H22B C22 H22C 109.5

loop_
_geom_bond_atom_site_label_1
_geom_bond_atom_site_label_2
_geom_bond_distance
S1 O6 1.420(2)
S1 O5 1.425(3)
S1 N1 1.693(3)
S1 C16 1.758(4)
O1 C2 1.362(4)
O1 C1 1.432(5)
O2 C8 1.219(4)
O3 C13 1.191(4)
O4 C13 1.339(4)
O4 C14 1.454(5)
N1 C8 1.396(4)
N1 C12 1.471(4)
C1 H1A 0.9800
C1 H1B 0.9800
C1 H1C 0.9800
C2 C7 1.387(5)
C2 C3 1.388(5)
C3 C4 1.370(5)
C3 H3 0.9500
C4 C5 1.403(5)
C4 H4 0.9500
C5 C6 1.396(5)
C5 C10 1.479(4)
C6 C7 1.386(5)
C6 H6 0.9500
C7 H7 0.9500
C8 C9 1.465(5)
C9 C10 1.343(5)
C9 H9 0.9500
C10 C11 1.495(5)
C11 C12 1.531(5)
C11 H11B 0.9900
C11 H11A 0.9900
C12 C13 1.515(5)
C12 H12 1.0000
C14 C15 1.485(5)
C14 H14A 0.9900
C14 H14B 0.9900
C15 H15A 0.9800
C15 H15B 0.9800
C15 H15C 0.9800
C16 C21 1.376(5)
C16 C17 1.390(5)
C17 C18 1.388(6)
C17 H17 0.9500
C18 C19 1.386(6)
C18 H18 0.9500
C19 C20 1.381(6)
C19 C22 1.505(6)
C20 C21 1.384(6)
C20 H20 0.9500
C21 H21 0.9500
C22 H22A 0.9800
C22 H22B 0.9800
C22 H22C 0.9800

loop_
_geom_torsion_atom_site_label_1
_geom_torsion_atom_site_label_2
_geom_torsion_atom_site_label_3
_geom_torsion_atom_site_label_4
_geom_torsion
O6 S1 N1 C8 43.7(3)
O5 S1 N1 C8 173.3(3)
C16 S1 N1 C8 -73.1(3)
O6 S1 N1 C12 -125.5(3)
O5 S1 N1 C12 4.1(3)
C16 S1 N1 C12 117.7(3)
C1 O1 C2 C7 2.5(5)
C1 O1 C2 C3 -178.2(3)
O1 C2 C3 C4 -178.5(4)
C7 C2 C3 C4 0.9(6)
C2 C3 C4 C5 -0.5(6)
C3 C4 C5 C6 0.5(6)
C3 C4 C5 C10 179.3(3)
C4 C5 C6 C7 -1.0(6)
C10 C5 C6 C7 -179.8(3)
C5 C6 C7 C2 1.5(6)
O1 C2 C7 C6 177.9(3)
C3 C2 C7 C6 -1.4(6)
C12 N1 C8 O2 175.7(3)
S1 N1 C8 O2 6.8(4)
C12 N1 C8 C9 -8.1(4)
S1 N1 C8 C9 -177.1(2)
O2 C8 C9 C10 157.9(4)
N1 C8 C9 C10 -18.2(5)
C8 C9 C10 C5 -166.2(3)
C8 C9 C10 C11 7.8(5)
C6 C5 C10 C9 -163.2(4)
C4 C5 C10 C9 18.0(5)
C6 C5 C10 C11 23.0(5)
C4 C5 C10 C11 -155.8(3)
C9 C10 C11 C12 26.0(5)
C5 C10 C11 C12 -159.9(3)
C8 N1 C12 C13 -87.5(4)
S1 N1 C12 C13 81.8(3)
C8 N1 C12 C11 39.9(4)
S1 N1 C12 C11 -150.9(2)
C10 C11 C12 N1 -47.8(4)
C10 C11 C12 C13 77.2(4)
C14 O4 C13 O3 -8.8(6)
C14 O4 C13 C12 170.4(3)
N1 C12 C13 O3 2.9(5)
C11 C12 C13 O3 -122.2(4)
N1 C12 C13 O4 -176.2(3)
C11 C12 C13 O4 58.6(4)
C13 O4 C14 C15 -141.9(4)
O6 S1 C16 C21 -21.7(4)
O5 S1 C16 C21 -153.7(3)
N1 S1 C16 C21 96.0(3)
O6 S1 C16 C17 155.5(3)
O5 S1 C16 C17 23.5(3)
N1 S1 C16 C17 -86.8(3)
C21 C16 C17 C18 -0.1(6)
S1 C16 C17 C18 -177.3(3)
C16 C17 C18 C19 -0.5(6)
C17 C18 C19 C20 0.5(6)
C17 C18 C19 C22 -179.6(4)
C18 C19 C20 C21 0.0(7)
C22 C19 C20 C21 -179.8(4)
C17 C16 C21 C20 0.6(6)
S1 C16 C21 C20 177.8(3)
C19 C20 C21 C16 -0.6(6)
